data_7106844
loop_
_publ_author_name
'Jean-Manuel Raimundo'
'Zhongrui Chen'
'Olivier Siri'

_publ_section_title
;
 A new approach to inherent chirality through the N/S ratio and/or the
 position in mixed heterocalix[4]arenes
;
_journal_name_full Chem.Commun.
_journal_page_first 10410
_journal_paper_doi 10.1039/c1cc13390j
_journal_volume 47
_journal_year 2011
_chemical_compound_source 'synthesis as described'
_chemical_formula_moiety 'C28 H27 N7 O10 S3'
_chemical_formula_sum 'C28 H27 N7 O10 S3'
_chemical_formula_weight 717.75
_chemical_name_systematic
;
?
;
_space_group_IT_number 14
_symmetry_cell_setting monoclinic
_symmetry_Int_Tables_number 14
_symmetry_space_group_name_Hall '-P 2ybc'
_symmetry_space_group_name_H-M 'P 1 21/c 1'
_atom_sites_solution_hydrogens geom
_atom_sites_solution_primary direct
_atom_sites_solution_secondary difmap
_audit_conform_dict_location ftp://ftp.iucr.org/pub/cif_core.dic
_audit_conform_dict_name cif_core.dic
_audit_conform_dict_version 2.4
_audit_creation_date 2011-02-17T15:05:23-00:00
_audit_creation_method 'WinGX routine CIF_UPDATE'
_cell_angle_alpha 90
_cell_angle_beta 101.675(3)
_cell_angle_gamma 90
_cell_formula_units_Z 4
_cell_length_a 13.235(1)
_cell_length_b 19.2584(9)
_cell_length_c 14.094(1)
_cell_measurement_reflns_used 31875
_cell_measurement_temperature 228(2)
_cell_measurement_theta_max 28.35
_cell_measurement_theta_min 1.89
_cell_measurement_wavelength 0.71073
_cell_volume 3518.0(4)
_computing_molecular_graphics 'Ortep-3 for Windows (Farrugia, 1997)'
_computing_publication_material 'WinGX publication routines (Farrugia, 1999)'
_computing_structure_refinement 'SHELXL-97 (Sheldrick, 1997)'
_computing_structure_solution 'SHELXS-97 (Sheldrick, 1990)'
_diffrn_ambient_temperature 228(2)
_diffrn_measured_fraction_theta_full 0.956
_diffrn_measured_fraction_theta_max 0.956
_diffrn_measurement_device_type KappaCCD
_diffrn_measurement_method 'Omega + Phi scan'
_diffrn_radiation_monochromator graphite
_diffrn_radiation_probe x-ray
_diffrn_radiation_type MoK\a
_diffrn_radiation_wavelength 0.71073
_diffrn_reflns_av_R_equivalents 0.158
_diffrn_reflns_av_unetI/netI 0.0794
_diffrn_reflns_limit_h_max 17
_diffrn_reflns_limit_h_min 0
_diffrn_reflns_limit_k_max 24
_diffrn_reflns_limit_k_min 0
_diffrn_reflns_limit_l_max 18
_diffrn_reflns_limit_l_min -18
_diffrn_reflns_number 31875
_diffrn_reflns_theta_full 28.35
_diffrn_reflns_theta_max 28.35
_diffrn_reflns_theta_min 1.89
_diffrn_standards_number none
_exptl_absorpt_coefficient_mu 0.273
_exptl_absorpt_correction_type none
_exptl_crystal_colour yellow
_exptl_crystal_density_diffrn 1.355
_exptl_crystal_density_method 'not measured'
_exptl_crystal_description prism
_exptl_crystal_F_000 1488
_exptl_crystal_size_max 0.2
_exptl_crystal_size_mid 0.15
_exptl_crystal_size_min 0.1
_refine_diff_density_max 0.606
_refine_diff_density_min -0.837
_refine_diff_density_rms 0.1
_refine_ls_extinction_method none
_refine_ls_goodness_of_fit_ref 1.074
_refine_ls_hydrogen_treatment constr
_refine_ls_matrix_type full
_refine_ls_number_parameters 487
_refine_ls_number_reflns 8411
_refine_ls_number_restraints 0
_refine_ls_restrained_S_all 1.074
_refine_ls_R_factor_all 0.2512
_refine_ls_R_factor_gt 0.167
_refine_ls_shift/su_max 0.000
_refine_ls_shift/su_mean 0
_refine_ls_structure_factor_coef Fsqd
_refine_ls_weighting_details 'calc w=1/[\s^2^(Fo^2^)+(0.1706P)^2^+14.1890P] where P=(Fo^2^+2Fc^2^)/3'
_refine_ls_weighting_scheme calc
_refine_ls_wR_factor_gt 0.3922
_refine_ls_wR_factor_ref 0.4496
_reflns_number_gt 4517
_reflns_number_total 8411
_reflns_threshold_expression >2sigma(I)
_cod_data_source_file c1cc13390j.txt
_cod_data_source_block jmr46
_cod_original_sg_symbol_H-M 'P 21/c'
_cod_database_code 7106844

loop_
_symmetry_equiv_pos_as_xyz
'x, y, z'
'-x, y+1/2, -z+1/2'
'-x, -y, -z'
'x, -y-1/2, z-1/2'

loop_
_atom_site_label
_atom_site_type_symbol
_atom_site_fract_x
_atom_site_fract_y
_atom_site_fract_z
_atom_site_U_iso_or_equiv
_atom_site_adp_type
_atom_site_occupancy
_atom_site_symmetry_multiplicity
_atom_site_calc_flag
_atom_site_refinement_flags
_atom_site_disorder_assembly
_atom_site_disorder_group
C1 C -0.0566(5) 0.0952(3) 0.3652(5) 0.0497(15) Uani 1 1 d . . .
H1 H -0.0552 0.1432 0.3586 0.06 Uiso 1 1 calc R . .
C2 C -0.1530(5) 0.0637(3) 0.3614(4) 0.0477(14) Uani 1 1 d . . .
C3 C -0.1518(5) -0.0095(3) 0.3696(5) 0.0501(15) Uani 1 1 d . . .
C4 C -0.0623(6) -0.0462(3) 0.3814(5) 0.0546(17) Uani 1 1 d . . .
H4 H -0.0641 -0.0943 0.3867 0.066 Uiso 1 1 calc R . .
C5 C 0.0315(6) -0.0131(3) 0.3858(5) 0.0526(16) Uani 1 1 d . . .
C6 C 0.0370(6) 0.0600(3) 0.3780(4) 0.0516(16) Uani 1 1 d . . .
C7 C 0.1204(5) 0.1832(4) 0.3632(5) 0.0542(16) Uani 1 1 d . . .
C8 C 0.0869(6) 0.2054(4) 0.2687(5) 0.0635(19) Uani 1 1 d . . .
H8 H 0.078 0.1731 0.2186 0.076 Uiso 1 1 calc R . .
C9 C 0.0662(7) 0.2755(4) 0.2469(6) 0.071(2) Uani 1 1 d . . .
H9 H 0.0428 0.2901 0.1834 0.085 Uiso 1 1 calc R . .
C10 C 0.0815(7) 0.3223(4) 0.3224(5) 0.069(2) Uani 1 1 d . . .
H10 H 0.0687 0.3691 0.3094 0.083 Uiso 1 1 calc R . .
C11 C 0.1154(6) 0.3010(3) 0.4169(5) 0.0550(16) Uani 1 1 d . . .
C12 C 0.1350(5) 0.2315(4) 0.4382(5) 0.0524(16) Uani 1 1 d . . .
H12 H 0.1577 0.2173 0.502 0.063 Uiso 1 1 calc R . .
C13 C 0.0437(6) 0.3811(3) 0.5230(4) 0.0537(17) Uani 1 1 d . . .
C14 C -0.0529(6) 0.3547(3) 0.4843(5) 0.0570(17) Uani 1 1 d . . .
H14 H -0.0563 0.3185 0.4399 0.068 Uiso 1 1 calc R . .
C15 C -0.1459(6) 0.3775(3) 0.5058(5) 0.0550(17) Uani 1 1 d . . .
C16 C -0.1383(6) 0.4333(3) 0.5724(5) 0.0583(18) Uani 1 1 d . . .
C17 C -0.0457(7) 0.4606(3) 0.6129(5) 0.061(2) Uani 1 1 d . . .
H17 H -0.0429 0.4965 0.6575 0.073 Uiso 1 1 calc R . .
C18 C 0.0447(7) 0.4370(3) 0.5904(5) 0.063(2) Uani 1 1 d . . .
C19 C -0.2371(5) 0.2955(3) 0.3864(5) 0.0481(14) Uani 1 1 d . . .
C20 C -0.2343(6) 0.3178(4) 0.2939(5) 0.0589(17) Uani 1 1 d . . .
H20 H -0.2341 0.3651 0.2807 0.071 Uiso 1 1 calc R . .
C21 C -0.2319(7) 0.2709(4) 0.2215(5) 0.064(2) Uani 1 1 d . . .
H21 H -0.2287 0.2866 0.1597 0.077 Uiso 1 1 calc R . .
C22 C -0.2342(6) 0.2001(4) 0.2396(5) 0.0602(18) Uani 1 1 d . . .
H22 H -0.2337 0.1682 0.1901 0.072 Uiso 1 1 calc R . .
C23 C -0.2372(5) 0.1779(3) 0.3317(5) 0.0506(15) Uani 1 1 d . . .
C24 C -0.2390(5) 0.2246(3) 0.4056(5) 0.0496(15) Uani 1 1 d . . .
H24 H -0.2415 0.2089 0.4675 0.059 Uiso 1 1 calc R . .
N1 N 0.1399(7) 0.3539(3) 0.4976(4) 0.073(2) Uani 1 1 d . . .
H1A H 0.2012 0.3666 0.5251 0.088 Uiso 1 1 calc R . .
N2 N -0.2390(5) 0.3461(3) 0.4635(4) 0.0607(15) Uani 1 1 d . . .
H2 H -0.2953 0.356 0.482 0.073 Uiso 1 1 calc R . .
N3 N -0.2434(5) 0.1031(3) 0.3503(4) 0.0587(15) Uani 1 1 d . . .
H3 H -0.3012 0.084 0.3543 0.07 Uiso 1 1 calc R . .
N4 N 0.1213(6) -0.0574(4) 0.4009(4) 0.0655(17) Uani 1 1 d . . .
N5 N 0.1383(7) 0.4721(3) 0.6355(5) 0.0717(19) Uani 1 1 d . . .
N6 N -0.2292(7) 0.4642(3) 0.5985(4) 0.0682(18) Uani 1 1 d . . .
N7 N -0.2459(6) -0.0500(3) 0.3621(5) 0.0640(16) Uani 1 1 d . . .
O1 O 0.2056(5) -0.0283(4) 0.4182(4) 0.0848(18) Uani 1 1 d . . .
O2 O 0.1109(5) -0.1204(3) 0.3995(5) 0.0904(19) Uani 1 1 d . . .
O3 O 0.2192(6) 0.4541(4) 0.6141(6) 0.103(2) Uani 1 1 d . . .
O4 O 0.1347(6) 0.5196(3) 0.6920(4) 0.092(2) Uani 1 1 d . . .
O5 O -0.2140(6) 0.5158(3) 0.6523(4) 0.0889(19) Uani 1 1 d . . .
O6 O -0.3131(6) 0.4397(3) 0.5662(5) 0.0911(19) Uani 1 1 d . . .
O7 O -0.3269(5) -0.0193(3) 0.3597(5) 0.0883(19) Uani 1 1 d . . .
O8 O -0.2397(5) -0.1133(3) 0.3588(5) 0.0899(19) Uani 1 1 d . . .
S1 S 0.1554(2) 0.09807(13) 0.38617(19) 0.0863(8) Uani 1 1 d . . .
S2 S 0.3840(4) 0.3293(4) 0.6891(5) 0.227(3) Uani 1 1 d . . .
O9 O 0.3197(8) 0.3162(7) 0.5923(9) 0.193(5) Uani 1 1 d . . .
C25 C 0.4580(19) 0.4039(16) 0.693(3) 0.34(2) Uani 1 1 d . . .
H25A H 0.5237 0.3925 0.6785 0.507 Uiso 1 1 calc R . .
H25B H 0.468 0.4238 0.7569 0.507 Uiso 1 1 calc R . .
H25C H 0.4231 0.4368 0.6466 0.507 Uiso 1 1 calc R . .
C26 C 0.477(2) 0.2711(19) 0.709(3) 0.38(3) Uani 1 1 d . . .
H26A H 0.4557 0.2304 0.6711 0.568 Uiso 1 1 calc R . .
H26B H 0.4918 0.2588 0.7768 0.568 Uiso 1 1 calc R . .
H26C H 0.5379 0.29 0.6919 0.568 Uiso 1 1 calc R . .
S3A S -0.4403(6) 0.1370(4) 0.5194(7) 0.085(2) Uani 0.3 1 d P A 1
O10A O -0.4317(9) 0.1125(8) 0.4118(12) 0.110(5) Uani 0.3 1 d P A 1
C27A C -0.586(2) 0.1565(17) 0.484(2) 0.147(11) Uani 0.3 1 d P A 1
H27A H -0.5974 0.1954 0.4403 0.221 Uiso 0.3 1 calc PR A 1
H27B H -0.6123 0.1673 0.541 0.221 Uiso 0.3 1 calc PR A 1
H27C H -0.6217 0.1166 0.4526 0.221 Uiso 0.3 1 calc PR A 1
C28A C -0.4382(17) 0.076(2) 0.6032(19) 0.152(13) Uani 0.3 1 d P A 1
H28A H -0.4916 0.0425 0.5807 0.228 Uiso 0.3 1 calc PR A 1
H28B H -0.4492 0.0967 0.6621 0.228 Uiso 0.3 1 calc PR A 1
H28C H -0.3723 0.0529 0.615 0.228 Uiso 0.3 1 calc PR A 1
S3B S -0.4982(11) 0.0974(8) 0.4592(10) 0.098(4) Uani 0.2 1 d P B 2
O10B O -0.4317(9) 0.1125(8) 0.4118(12) 0.110(5) Uani 0.2 1 d P B 2
C27B C -0.586(2) 0.1565(17) 0.484(2) 0.147(11) Uani 0.2 1 d P B 2
H27D H -0.5598 0.1783 0.5451 0.221 Uiso 0.2 1 calc PR B 2
H27E H -0.6498 0.1332 0.4865 0.221 Uiso 0.2 1 calc PR B 2
H27F H -0.5986 0.1911 0.4338 0.221 Uiso 0.2 1 calc PR B 2
C28B C -0.4382(17) 0.076(2) 0.6032(19) 0.152(13) Uani 0.2 1 d P B 2
H28D H -0.3777 0.0474 0.608 0.228 Uiso 0.2 1 calc PR B 2
H28E H -0.4887 0.0515 0.6307 0.228 Uiso 0.2 1 calc PR B 2
H28F H -0.4202 0.1184 0.6378 0.228 Uiso 0.2 1 calc PR B 2
S4A S -0.5276(5) 0.3817(4) 0.4396(6) 0.0573(17) Uani 0.25 1 d P C 3
O11A O -0.4472(7) 0.3216(5) 0.4609(8) 0.066(3) Uani 0.25 1 d P C 3
C29A C -0.504(2) 0.4270(17) 0.358(3) 0.20(2) Uani 0.25 1 d P C 3
H29A H -0.4535 0.4613 0.3844 0.296 Uiso 0.25 1 calc PR C 3
H29B H -0.5661 0.4496 0.3254 0.296 Uiso 0.25 1 calc PR C 3
H29C H -0.4776 0.3985 0.3126 0.296 Uiso 0.25 1 calc PR C 3
C30A C -0.6407(18) 0.3324(19) 0.363(2) 0.156(13) Uani 0.25 1 d P C 3
H30A H -0.6149 0.2939 0.3313 0.234 Uiso 0.25 1 calc PR C 3
H30B H -0.6786 0.363 0.3144 0.234 Uiso 0.25 1 calc PR C 3
H30C H -0.6853 0.3156 0.4033 0.234 Uiso 0.25 1 calc PR C 3
S4B S -0.5090(7) 0.3423(6) 0.3644(8) 0.094(3) Uani 0.25 1 d P D 4
O11B O -0.4472(7) 0.3216(5) 0.4609(8) 0.066(3) Uani 0.25 1 d P D 4
C29B C -0.504(2) 0.4270(17) 0.358(3) 0.20(2) Uani 0.25 1 d P D 4
H29D H -0.5636 0.4467 0.3767 0.296 Uiso 0.25 1 calc PR D 4
H29E H -0.5026 0.4405 0.2926 0.296 Uiso 0.25 1 calc PR D 4
H29F H -0.4428 0.4435 0.4006 0.296 Uiso 0.25 1 calc PR D 4
C30B C -0.6407(18) 0.3324(19) 0.363(2) 0.156(13) Uani 0.25 1 d P D 4
H30D H -0.6497 0.3091 0.4205 0.234 Uiso 0.25 1 calc PR D 4
H30E H -0.6718 0.3055 0.307 0.234 Uiso 0.25 1 calc PR D 4
H30F H -0.6728 0.3773 0.3592 0.234 Uiso 0.25 1 calc PR D 4

loop_
_atom_site_aniso_label
_atom_site_aniso_U_11
_atom_site_aniso_U_22
_atom_site_aniso_U_33
_atom_site_aniso_U_23
_atom_site_aniso_U_13
_atom_site_aniso_U_12
C1 0.059(4) 0.044(3) 0.046(3) -0.003(3) 0.008(3) 0.000(3)
C2 0.059(4) 0.044(3) 0.039(3) -0.005(3) 0.008(3) -0.004(3)
C3 0.066(4) 0.042(3) 0.040(3) -0.002(3) 0.006(3) -0.005(3)
C4 0.084(5) 0.039(3) 0.041(3) -0.007(3) 0.013(3) -0.005(3)
C5 0.078(5) 0.043(3) 0.037(3) -0.005(3) 0.011(3) 0.011(3)
C6 0.068(4) 0.053(4) 0.034(3) -0.004(3) 0.010(3) -0.003(3)
C7 0.053(4) 0.056(4) 0.054(4) 0.000(3) 0.011(3) -0.001(3)
C8 0.088(5) 0.050(4) 0.054(4) -0.006(3) 0.018(4) -0.001(4)
C9 0.107(7) 0.056(4) 0.050(4) 0.003(3) 0.017(4) -0.013(4)
C10 0.099(6) 0.044(4) 0.059(4) -0.007(3) 0.003(4) -0.015(4)
C11 0.063(4) 0.051(4) 0.048(4) -0.005(3) 0.003(3) -0.012(3)
C12 0.050(4) 0.064(4) 0.043(3) 0.002(3) 0.008(3) -0.007(3)
C13 0.087(5) 0.034(3) 0.037(3) -0.005(2) 0.005(3) -0.008(3)
C14 0.082(5) 0.046(4) 0.039(3) -0.006(3) 0.004(3) -0.003(3)
C15 0.080(5) 0.043(3) 0.040(3) -0.001(3) 0.007(3) 0.002(3)
C16 0.092(5) 0.041(3) 0.040(4) -0.003(3) 0.009(3) -0.006(3)
C17 0.109(6) 0.035(3) 0.039(3) -0.002(3) 0.018(4) 0.005(4)
C18 0.099(6) 0.038(3) 0.042(4) 0.005(3) -0.008(4) -0.015(4)
C19 0.049(4) 0.047(3) 0.047(3) -0.003(3) 0.007(3) -0.002(3)
C20 0.070(5) 0.048(4) 0.057(4) 0.000(3) 0.009(3) 0.000(3)
C21 0.097(6) 0.055(4) 0.041(4) -0.002(3) 0.012(4) -0.007(4)
C22 0.081(5) 0.050(4) 0.050(4) -0.010(3) 0.014(3) -0.009(3)
C23 0.054(4) 0.049(4) 0.048(4) -0.002(3) 0.009(3) -0.001(3)
C24 0.052(4) 0.049(3) 0.046(3) -0.001(3) 0.005(3) -0.001(3)
N1 0.151(7) 0.032(3) 0.041(3) -0.010(2) 0.028(4) -0.005(3)
N2 0.089(4) 0.045(3) 0.048(3) -0.012(2) 0.011(3) -0.009(3)
N3 0.084(4) 0.035(3) 0.058(3) 0.004(2) 0.018(3) 0.015(3)
N4 0.079(5) 0.074(5) 0.043(3) -0.001(3) 0.011(3) 0.026(4)
N5 0.113(6) 0.051(4) 0.046(4) -0.003(3) 0.004(4) -0.016(4)
N6 0.114(6) 0.047(3) 0.048(3) -0.003(3) 0.027(4) 0.022(4)
N7 0.079(5) 0.048(3) 0.061(4) -0.004(3) 0.006(3) -0.016(3)
O1 0.074(4) 0.102(5) 0.078(4) 0.014(3) 0.017(3) 0.028(4)
O2 0.112(5) 0.061(4) 0.095(5) -0.004(3) 0.014(4) 0.038(3)
O3 0.095(5) 0.089(5) 0.115(6) -0.034(4) -0.002(4) -0.024(4)
O4 0.149(6) 0.064(3) 0.057(3) -0.019(3) 0.011(3) -0.037(4)
O5 0.144(6) 0.065(3) 0.061(3) -0.012(3) 0.027(4) 0.023(3)
O6 0.089(5) 0.082(4) 0.104(5) -0.027(4) 0.026(4) 0.000(3)
O7 0.067(4) 0.073(4) 0.120(5) 0.002(4) 0.007(3) -0.013(3)
O8 0.117(5) 0.049(3) 0.104(5) -0.011(3) 0.022(4) -0.025(3)
S1 0.0978(18) 0.0736(14) 0.0881(17) 0.0004(12) 0.0199(13) -0.0054(12)
S2 0.108(3) 0.316(8) 0.226(6) -0.045(6) -0.038(4) 0.025(4)
O9 0.124(8) 0.221(12) 0.197(11) -0.024(9) -0.057(8) 0.000(8)
C25 0.18(2) 0.36(4) 0.41(4) 0.01(3) -0.09(2) -0.15(2)
C26 0.25(3) 0.41(5) 0.40(5) -0.18(4) -0.12(3) 0.18(3)
S3A 0.061(4) 0.093(5) 0.111(6) -0.026(5) 0.041(4) -0.020(4)
O10A 0.051(7) 0.123(11) 0.172(14) -0.038(10) 0.063(8) -0.021(7)
C27A 0.13(2) 0.18(3) 0.16(3) 0.00(2) 0.09(2) 0.007(19)
C28A 0.067(13) 0.29(4) 0.108(19) -0.03(2) 0.033(13) -0.018(18)
S3B 0.099(9) 0.105(9) 0.097(9) -0.013(7) 0.032(8) -0.047(8)
O10B 0.051(7) 0.123(11) 0.172(14) -0.038(10) 0.063(8) -0.021(7)
C27B 0.13(2) 0.18(3) 0.16(3) 0.00(2) 0.09(2) 0.007(19)
C28B 0.067(13) 0.29(4) 0.108(19) -0.03(2) 0.033(13) -0.018(18)
S4A 0.037(3) 0.073(5) 0.061(4) -0.004(4) 0.007(3) 0.015(3)
O11A 0.044(5) 0.063(6) 0.091(8) 0.001(5) 0.017(5) 0.006(4)
C29A 0.081(17) 0.15(3) 0.31(5) -0.04(3) -0.10(2) 0.017(17)
C30A 0.078(16) 0.24(3) 0.15(2) 0.08(2) 0.008(15) -0.016(18)
S4B 0.061(5) 0.118(8) 0.106(8) -0.010(6) 0.024(5) 0.005(5)
O11B 0.044(5) 0.063(6) 0.091(8) 0.001(5) 0.017(5) 0.006(4)
C29B 0.081(17) 0.15(3) 0.31(5) -0.04(3) -0.10(2) 0.017(17)
C30B 0.078(16) 0.24(3) 0.15(2) 0.08(2) 0.008(15) -0.016(18)

loop_
_atom_type_symbol
_atom_type_description
_atom_type_scat_dispersion_real
_atom_type_scat_dispersion_imag
_atom_type_scat_source
C C 0.0033 0.0016 'International Tables Vol C Tables 4.2.6.8 and 6.1.1.4'
H H 0 0 'International Tables Vol C Tables 4.2.6.8 and 6.1.1.4'
N N 0.0061 0.0033 'International Tables Vol C Tables 4.2.6.8 and 6.1.1.4'
O O 0.0106 0.006 'International Tables Vol C Tables 4.2.6.8 and 6.1.1.4'
S S 0.1246 0.1234 'International Tables Vol C Tables 4.2.6.8 and 6.1.1.4'

loop_
_geom_angle_atom_site_label_1
_geom_angle_atom_site_label_2
_geom_angle_atom_site_label_3
_geom_angle
_geom_angle_site_symmetry_1
_geom_angle_site_symmetry_3
_geom_angle_publ_flag
C6 C1 C2 124.9(6) . . ?
C6 C1 H1 117.5 . . ?
C2 C1 H1 117.5 . . ?
N3 C2 C1 121.4(6) . . ?
N3 C2 C3 123.0(6) . . ?
C1 C2 C3 115.6(6) . . ?
C4 C3 C2 121.5(6) . . ?
C4 C3 N7 116.2(6) . . ?
C2 C3 N7 122.2(6) . . ?
C3 C4 C5 121.1(6) . . ?
C3 C4 H4 119.5 . . ?
C5 C4 H4 119.5 . . ?
C4 C5 C6 121.0(6) . . ?
C4 C5 N4 115.9(6) . . ?
C6 C5 N4 123.0(7) . . ?
C1 C6 C5 115.8(6) . . ?
C1 C6 S1 125.3(5) . . ?
C5 C6 S1 118.8(6) . . ?
C8 C7 C12 119.5(6) . . ?
C8 C7 S1 119.9(5) . . ?
C12 C7 S1 120.3(5) . . ?
C7 C8 C9 121.3(7) . . ?
C7 C8 H8 119.3 . . ?
C9 C8 H8 119.3 . . ?
C10 C9 C8 118.0(7) . . ?
C10 C9 H9 121 . . ?
C8 C9 H9 121 . . ?
C9 C10 C11 121.3(7) . . ?
C9 C10 H10 119.3 . . ?
C11 C10 H10 119.3 . . ?
C10 C11 C12 120.5(6) . . ?
C10 C11 N1 120.2(6) . . ?
C12 C11 N1 119.1(6) . . ?
C11 C12 C7 119.4(6) . . ?
C11 C12 H12 120.3 . . ?
C7 C12 H12 120.3 . . ?
C14 C13 C18 115.0(7) . . ?
C14 C13 N1 123.0(6) . . ?
C18 C13 N1 122.0(6) . . ?
C13 C14 C15 125.7(6) . . ?
C13 C14 H14 117.2 . . ?
C15 C14 H14 117.2 . . ?
N2 C15 C14 120.8(6) . . ?
N2 C15 C16 123.4(7) . . ?
C14 C15 C16 115.8(7) . . ?
C17 C16 C15 120.8(7) . . ?
C17 C16 N6 117.4(6) . . ?
C15 C16 N6 121.7(7) . . ?
C16 C17 C18 122.1(6) . . ?
C16 C17 H17 119 . . ?
C18 C17 H17 119 . . ?
C17 C18 C13 120.6(7) . . ?
C17 C18 N5 117.0(7) . . ?
C13 C18 N5 122.4(8) . . ?
C20 C19 C24 119.6(6) . . ?
C20 C19 N2 120.2(6) . . ?
C24 C19 N2 120.2(6) . . ?
C21 C20 C19 120.6(7) . . ?
C21 C20 H20 119.7 . . ?
C19 C20 H20 119.7 . . ?
C20 C21 C22 120.4(7) . . ?
C20 C21 H21 119.8 . . ?
C22 C21 H21 119.8 . . ?
C23 C22 C21 119.0(6) . . ?
C23 C22 H22 120.5 . . ?
C21 C22 H22 120.5 . . ?
C22 C23 C24 121.2(6) . . ?
C22 C23 N3 119.2(6) . . ?
C24 C23 N3 119.5(6) . . ?
C23 C24 C19 119.2(6) . . ?
C23 C24 H24 120.4 . . ?
C19 C24 H24 120.4 . . ?
C13 N1 C11 110.8(6) . . ?
C13 N1 H1A 124.6 . . ?
C11 N1 H1A 124.6 . . ?
C15 N2 C19 117.4(6) . . ?
C15 N2 H2 121.3 . . ?
C19 N2 H2 121.3 . . ?
C2 N3 C23 118.3(6) . . ?
C2 N3 H3 120.9 . . ?
C23 N3 H3 120.9 . . ?
O2 N4 O1 123.5(7) . . ?
O2 N4 C5 119.9(8) . . ?
O1 N4 C5 116.5(7) . . ?
O3 N5 O4 121.8(8) . . ?
O3 N5 C18 118.5(7) . . ?
O4 N5 C18 119.7(9) . . ?
O6 N6 O5 124.4(7) . . ?
O6 N6 C16 119.3(6) . . ?
O5 N6 C16 116.2(8) . . ?
O7 N7 O8 123.2(7) . . ?
O7 N7 C3 118.5(6) . . ?
O8 N7 C3 118.3(7) . . ?
C6 S1 C7 100.8(4) . . ?
O9 S2 C26 108.4(13) . . ?
O9 S2 C25 112.9(13) . . ?
C26 S2 C25 99.3(18) . . ?
S2 C25 H25A 109.5 . . ?
S2 C25 H25B 109.5 . . ?
H25A C25 H25B 109.5 . . ?
S2 C25 H25C 109.5 . . ?
H25A C25 H25C 109.5 . . ?
H25B C25 H25C 109.5 . . ?
S2 C26 H26A 109.5 . . ?
S2 C26 H26B 109.5 . . ?
H26A C26 H26B 109.5 . . ?
S2 C26 H26C 109.5 . . ?
H26A C26 H26C 109.5 . . ?
H26B C26 H26C 109.5 . . ?
O10A S3A C28A 117.7(13) . . ?
O10A S3A C27A 94.0(11) . . ?
C28A S3A C27A 101.2(12) . . ?
S3A C27A H27A 109.5 . . ?
S3A C27A H27B 109.5 . . ?
H27A C27A H27B 109.5 . . ?
S3A C27A H27C 109.5 . . ?
H27A C27A H27C 109.5 . . ?
H27B C27A H27C 109.5 . . ?
S3A C28A H28A 109.5 . . ?
S3A C28A H28B 109.5 . . ?
H28A C28A H28B 109.5 . . ?
S3A C28A H28C 109.5 . . ?
H28A C28A H28C 109.5 . . ?
H28B C28A H28C 109.5 . . ?
C29A S4A O11A 109.5(13) . . ?
C29A S4A C30A 96.4(13) . . ?
O11A S4A C30A 99.6(12) . . ?
S4A C29A H29A 109.5 . . ?
S4A C29A H29B 109.5 . . ?
H29A C29A H29B 109.5 . . ?
S4A C29A H29C 109.5 . . ?
H29A C29A H29C 109.5 . . ?
H29B C29A H29C 109.5 . . ?
S4A C30A H30A 109.5 . . ?
S4A C30A H30B 109.5 . . ?
H30A C30A H30B 109.5 . . ?
S4A C30A H30C 109.5 . . ?
H30A C30A H30C 109.5 . . ?
H30B C30A H30C 109.5 . . ?

loop_
_geom_bond_atom_site_label_1
_geom_bond_atom_site_label_2
_geom_bond_distance
_geom_bond_site_symmetry_2
_geom_bond_publ_flag
C1 C6 1.392(9) . ?
C1 C2 1.404(9) . ?
C1 H1 0.93 . ?
C2 N3 1.399(9) . ?
C2 C3 1.415(9) . ?
C3 C4 1.360(10) . ?
C3 N7 1.454(9) . ?
C4 C5 1.386(10) . ?
C4 H4 0.93 . ?
C5 C6 1.415(9) . ?
C5 N4 1.444(9) . ?
C6 S1 1.713(7) . ?
C7 C8 1.385(10) . ?
C7 C12 1.392(9) . ?
C7 S1 1.717(7) . ?
C8 C9 1.399(10) . ?
C8 H8 0.93 . ?
C9 C10 1.377(10) . ?
C9 H9 0.93 . ?
C10 C11 1.379(10) . ?
C10 H10 0.93 . ?
C11 C12 1.383(10) . ?
C11 N1 1.513(8) . ?
C12 H12 0.93 . ?
C13 C14 1.382(10) . ?
C13 C18 1.433(9) . ?
C13 N1 1.486(10) . ?
C14 C15 1.397(10) . ?
C14 H14 0.93 . ?
C15 N2 1.393(9) . ?
C15 C16 1.417(9) . ?
C16 C17 1.350(11) . ?
C16 N6 1.455(10) . ?
C17 C18 1.376(11) . ?
C17 H17 0.93 . ?
C18 N5 1.441(10) . ?
C19 C20 1.379(9) . ?
C19 C24 1.395(9) . ?
C19 N2 1.463(8) . ?
C20 C21 1.368(10) . ?
C20 H20 0.93 . ?
C21 C22 1.389(10) . ?
C21 H21 0.93 . ?
C22 C23 1.375(9) . ?
C22 H22 0.93 . ?
C23 C24 1.380(9) . ?
C23 N3 1.469(8) . ?
C24 H24 0.93 . ?
N1 H1A 0.86 . ?
N2 H2 0.86 . ?
N3 H3 0.86 . ?
N4 O2 1.221(9) . ?
N4 O1 1.228(9) . ?
N5 O3 1.219(10) . ?
N5 O4 1.220(8) . ?
N6 O6 1.207(9) . ?
N6 O5 1.242(8) . ?
N7 O7 1.220(8) . ?
N7 O8 1.224(8) . ?
S2 O9 1.475(12) . ?
S2 C26 1.65(2) . ?
S2 C25 1.73(2) . ?
C25 H25A 0.96 . ?
C25 H25B 0.96 . ?
C25 H25C 0.96 . ?
C26 H26A 0.96 . ?
C26 H26B 0.96 . ?
C26 H26C 0.96 . ?
S3A O10A 1.614(17) . ?
S3A C28A 1.66(3) . ?
S3A C27A 1.93(3) . ?
C27A H27A 0.96 . ?
C27A H27B 0.96 . ?
C27A H27C 0.96 . ?
C28A H28A 0.96 . ?
C28A H28B 0.96 . ?
C28A H28C 0.96 . ?
S4A C29A 1.53(5) . ?
S4A O11A 1.559(12) . ?
S4A C30A 1.91(3) . ?
C29A H29A 0.96 . ?
C29A H29B 0.96 . ?
C29A H29C 0.96 . ?
C30A H30A 0.96 . ?
C30A H30B 0.96 . ?
C30A H30C 0.96 . ?
